data_8000566
loop_
_publ_author_name
'Chen, Yi'
'Xie, Yujun'
'Li, Zhen'

_publ_section_title
;
 Room-Temperature Phosphorescence of Nicotinic Acid and Isonicotinic Acid:
 Efficient Intermolecular Hydrogen-Bond Interaction in Molecular Array.
;
_journal_issue 7
_journal_name_full 'The journal of physical chemistry letters'
_journal_page_first 1652
_journal_page_last 1659
_journal_paper_doi 10.1021/acs.jpclett.2c00118
_journal_volume 13
_journal_year 2022
_chemical_formula_moiety '0.571(C6 H5 N O2)'
_chemical_formula_sum 'C3.43 H2.86 N0.57 O1.14'
_chemical_formula_weight 70.35
_space_group_crystal_system monoclinic
_space_group_IT_number 14
_space_group_name_Hall '-P 2ybc'
_space_group_name_H-M_alt 'P 1 21/c 1'
_atom_sites_solution_hydrogens difmap
_atom_sites_solution_primary iterative
_audit_creation_date 2021-04-02
_audit_creation_method
;
Olex2 1.3
(compiled 2020.07.31 svn.rc2a77460 for OlexSys, GUI svn.r6145)
;
_cell_angle_alpha 90
_cell_angle_beta 113.519(6)
_cell_angle_gamma 90
_cell_formula_units_Z 7
_cell_length_a 7.1760(3)
_cell_length_b 11.6702(3)
_cell_length_c 7.2267(4)
_cell_measurement_reflns_used 1861
_cell_measurement_temperature 293(2)
_cell_measurement_theta_max 72.9590
_cell_measurement_theta_min 7.5690
_cell_volume 554.93(5)
_computing_cell_refinement 'CrysAlisPro 1.171.39.46e (Rigaku OD, 2018)'
_computing_data_collection 'CrysAlisPro 1.171.39.46e (Rigaku OD, 2018)'
_computing_data_reduction 'CrysAlisPro 1.171.39.46e (Rigaku OD, 2018)'
_computing_molecular_graphics 'Olex2 1.3 (Dolomanov et al., 2009)'
_computing_publication_material 'Olex2 1.3 (Dolomanov et al., 2009)'
_computing_structure_refinement 'SHELXL 2018/3 (Sheldrick, 2015)'
_computing_structure_solution 'olex2.solve 1.3 (Bourhis et al., 2015)'
_diffrn_ambient_temperature 293(2)
_diffrn_detector 'CCD plate'
_diffrn_detector_area_resol_mean 5.1975
_diffrn_detector_type AtlasS2
_diffrn_measured_fraction_theta_full 0.991
_diffrn_measured_fraction_theta_max 0.991
_diffrn_measurement_details
;
List of Runs (angles in degrees, time in seconds):

  # Type    Start    End  Width  t~exp~   \w     \q     \k     \f   Frames
--------------------------------------------------------------------------
  1  \w   -103.00 -17.00   1.00    3.45    --  -41.12 -37.00-180.00   86
  2  \w   -115.00 -17.00   1.00    3.45    --  -41.12 -37.00  90.00   98
  3  \w    -41.00  17.00   1.00    3.45    --  -41.12  77.00  30.00   58
  4  \w     54.00  84.00   1.00    3.45    --   41.12-125.00-180.00   30
  5  \w      6.00  58.00   1.00    3.45    --   41.12 -99.00 -30.00   52
  6  \w     39.00 138.00   1.00   13.80    --  105.32 -77.00-150.00   99
  7  \w     72.00 117.00   1.00   13.80    --  105.32-125.00-150.00   45
  8  \w     32.00  60.00   1.00   13.80    --  105.32-125.00  90.00   28
  9  \w     45.00 115.00   1.00   13.80    --  105.32-125.00  60.00   70
 10  \w     23.00  95.00   1.00   13.80    --  105.32 -94.00  90.00   72
 11  \w    125.00 175.00   1.00   13.80    --  105.32  61.00-120.00   50
 12  \w    108.00 172.00   1.00   13.80    --  105.32  30.00-180.00   64
 13  \w     58.00  94.00   1.00   13.80    --  105.32  15.00 -60.00   36
 14  \w    133.00 174.00   1.00   13.80    --  105.32  15.00 -60.00   41
 15  \w     34.00 123.00   1.00   13.80    --  105.32 -45.00  90.00   89
 16  \w    106.00 132.00   1.00   13.80    --  105.32 -30.00-150.00   26
 17  \w     31.00 102.00   1.00   13.80    --  105.32 -30.00-150.00   71
;
_diffrn_measurement_device 'four-circle diffractometer'
_diffrn_measurement_device_type 'SuperNova, Dual, Cu at home/near, AtlasS2'
_diffrn_measurement_method '\w scans'
_diffrn_orient_matrix_type 'CrysAlisPro convention (1999,Acta A55,543-557)'
_diffrn_orient_matrix_UB_11 0.2199654000
_diffrn_orient_matrix_UB_12 -0.0188555000
_diffrn_orient_matrix_UB_13 0.1535544000
_diffrn_orient_matrix_UB_21 0.0165805000
_diffrn_orient_matrix_UB_22 0.1280271000
_diffrn_orient_matrix_UB_23 0.0559153000
_diffrn_orient_matrix_UB_31 -0.0785312000
_diffrn_orient_matrix_UB_32 -0.0258282000
_diffrn_orient_matrix_UB_33 0.1654332000
_diffrn_radiation_monochromator mirror
_diffrn_radiation_probe x-ray
_diffrn_radiation_type 'Cu K\a'
_diffrn_radiation_wavelength 1.54184
_diffrn_reflns_av_R_equivalents 0.0306
_diffrn_reflns_av_unetI/netI 0.0258
_diffrn_reflns_Laue_measured_fraction_full 0.991
_diffrn_reflns_Laue_measured_fraction_max 0.991
_diffrn_reflns_limit_h_max 8
_diffrn_reflns_limit_h_min -8
_diffrn_reflns_limit_k_max 13
_diffrn_reflns_limit_k_min -13
_diffrn_reflns_limit_l_max 8
_diffrn_reflns_limit_l_min -4
_diffrn_reflns_number 2765
_diffrn_reflns_point_group_measured_fraction_full 0.991
_diffrn_reflns_point_group_measured_fraction_max 0.991
_diffrn_reflns_theta_full 67.055
_diffrn_reflns_theta_max 67.055
_diffrn_reflns_theta_min 6.728
_diffrn_source 'micro-focus sealed X-ray tube'
_diffrn_source_type 'SuperNova (Cu) X-ray Source'
_exptl_absorpt_coefficient_mu 0.954
_exptl_absorpt_correction_T_max 1.00000
_exptl_absorpt_correction_T_min 0.16570
_exptl_absorpt_correction_type multi-scan
_exptl_absorpt_process_details
;
CrysAlisPro 1.171.39.46e (Rigaku Oxford Diffraction, 2018)
Empirical absorption correction using spherical harmonics,
 implemented in SCALE3 ABSPACK scaling algorithm.
;
_exptl_crystal_colour colorless
_exptl_crystal_density_diffrn 1.474
_exptl_crystal_description block
_exptl_crystal_F_000 256
_exptl_crystal_size_max 0.4
_exptl_crystal_size_mid 0.3
_exptl_crystal_size_min 0.2
_refine_diff_density_max 0.313
_refine_diff_density_min -0.312
_refine_diff_density_rms 0.074
_refine_ls_extinction_method none
_refine_ls_goodness_of_fit_ref 1.139
_refine_ls_hydrogen_treatment refall
_refine_ls_matrix_type full
_refine_ls_number_parameters 102
_refine_ls_number_reflns 989
_refine_ls_number_restraints 0
_refine_ls_restrained_S_all 1.139
_refine_ls_R_factor_all 0.0779
_refine_ls_R_factor_gt 0.0608
_refine_ls_shift/su_max 0.000
_refine_ls_shift/su_mean 0.000
_refine_ls_structure_factor_coef Fsqd
_refine_ls_weighting_details 'w=1/[\s^2^(Fo^2^)+(0.1153P)^2^+0.1319P] where P=(Fo^2^+2Fc^2^)/3'
_refine_ls_weighting_scheme calc
_refine_ls_wR_factor_gt 0.1596
_refine_ls_wR_factor_ref 0.1905
_reflns_Friedel_coverage 0.000
_reflns_number_gt 799
_reflns_number_total 989
_reflns_threshold_expression 'I > 2\s(I)'
_cod_data_source_file jz2c00118_si_002.cif
_cod_data_source_block sa
_cod_database_code 8000566
_shelx_shelxl_version_number 2018/3
_chemical_oxdiff_formula C6H5NO2
_shelx_space_group_comment
;
The symmetry employed for this shelxl refinement is uniquely defined
by the following loop, which should always be used as a source of
symmetry information in preference to the above space-group names.
They are only intended as comments.
;
_reflns_odcompleteness_completeness 98.96
_reflns_odcompleteness_iscentric 1
_reflns_odcompleteness_theta 66.97
_olex2_refinement_description
;
;
_olex2_submission_special_instructions 'No special instructions were received'
_oxdiff_exptl_absorpt_empirical_details
;
Empirical correction (ABSPACK) includes:
- Absorption correction using spherical harmonics
- Frame scaling
;
_oxdiff_exptl_absorpt_empirical_full_max 3.142
_oxdiff_exptl_absorpt_empirical_full_min 0.256

loop_
_space_group_symop_operation_xyz
'x, y, z'
'-x, y+1/2, -z+1/2'
'-x, -y, -z'
'x, -y-1/2, z-1/2'

loop_
_atom_site_label
_atom_site_type_symbol
_atom_site_fract_x
_atom_site_fract_y
_atom_site_fract_z
_atom_site_U_iso_or_equiv
_atom_site_adp_type
_atom_site_occupancy
_atom_site_site_symmetry_order
_atom_site_calc_flag
_atom_site_refinement_flags_posn
_atom_site_refinement_flags_adp
_atom_site_refinement_flags_occupancy
_atom_site_disorder_assembly
_atom_site_disorder_group
O001 O 0.5680(3) 0.40957(14) 0.7432(3) 0.0561(7) Uani 1 1 d . . . . .
O002 O 0.2990(3) 0.51716(14) 0.6993(4) 0.0690(8) Uani 1 1 d . . . . .
N003 N 0.2444(3) 0.11186(16) 0.7042(3) 0.0448(6) Uani 1 1 d . . . . .
C004 C 0.2597(3) 0.31607(18) 0.6921(4) 0.0391(6) Uani 1 1 d . . . . .
C005 C 0.3498(4) 0.20869(18) 0.7196(4) 0.0411(7) Uani 1 1 d . . . . .
C006 C 0.3781(4) 0.42472(18) 0.7121(4) 0.0425(7) Uani 1 1 d . . . . .
C007 C 0.0532(4) 0.3224(2) 0.6449(4) 0.0440(7) Uani 1 1 d . . . . .
C008 C 0.0462(4) 0.1204(2) 0.6614(4) 0.0459(7) Uani 1 1 d . . . . .
C009 C -0.0551(4) 0.2233(2) 0.6312(4) 0.0477(7) Uani 1 1 d . . . . .
H005 H 0.486(4) 0.198(2) 0.755(4) 0.034(6) Uiso 1 1 d . . . . .
H009 H -0.194(4) 0.225(2) 0.596(4) 0.045(7) Uiso 1 1 d . . . . .
H007 H -0.008(6) 0.393(3) 0.622(5) 0.069(9) Uiso 1 1 d . . . . .
H008 H -0.030(5) 0.047(3) 0.650(4) 0.060(8) Uiso 1 1 d . . . . .
H001 H 0.635(6) 0.484(4) 0.755(5) 0.089(12) Uiso 1 1 d . . . . .

loop_
_atom_site_aniso_label
_atom_site_aniso_U_11
_atom_site_aniso_U_22
_atom_site_aniso_U_33
_atom_site_aniso_U_23
_atom_site_aniso_U_13
_atom_site_aniso_U_12
O001 0.0410(10) 0.0274(10) 0.0999(16) -0.0003(8) 0.0281(9) 0.0005(7)
O002 0.0518(11) 0.0253(9) 0.133(2) 0.0007(10) 0.0404(12) 0.0043(7)
N003 0.0476(12) 0.0274(10) 0.0635(14) 0.0007(8) 0.0265(10) 0.0002(8)
C004 0.0423(12) 0.0256(12) 0.0524(15) -0.0003(9) 0.0221(11) 0.0015(8)
C005 0.0402(13) 0.0277(11) 0.0586(16) 0.0011(10) 0.0232(11) 0.0019(9)
C006 0.0423(12) 0.0263(11) 0.0602(16) 0.0016(9) 0.0219(11) 0.0043(9)
C007 0.0426(13) 0.0326(12) 0.0575(16) 0.0011(10) 0.0206(11) 0.0056(9)
C008 0.0476(13) 0.0340(12) 0.0609(16) -0.0010(10) 0.0266(12) -0.0068(10)
C009 0.0386(13) 0.0444(14) 0.0633(18) -0.0022(11) 0.0236(12) -0.0013(10)

loop_
_atom_type_symbol
_atom_type_description
_atom_type_scat_dispersion_real
_atom_type_scat_dispersion_imag
_atom_type_scat_source
C C 0.0181 0.0091 'International Tables Vol C Tables 4.2.6.8 and 6.1.1.4'
H H 0.0000 0.0000 'International Tables Vol C Tables 4.2.6.8 and 6.1.1.4'
N N 0.0311 0.0180 'International Tables Vol C Tables 4.2.6.8 and 6.1.1.4'
O O 0.0492 0.0322 'International Tables Vol C Tables 4.2.6.8 and 6.1.1.4'

loop_
_geom_angle_atom_site_label_1
_geom_angle_atom_site_label_2
_geom_angle_atom_site_label_3
_geom_angle
_geom_angle_site_symmetry_1
_geom_angle_site_symmetry_3
_geom_angle_publ_flag
C006 O001 H001 110(2) . . ?
C008 N003 C005 118.1(2) . . ?
C005 C004 C006 122.4(2) . . ?
C007 C004 C005 118.4(2) . . ?
C007 C004 C006 119.2(2) . . ?
N003 C005 C004 122.3(2) . . ?
N003 C005 H005 114.6(15) . . ?
C004 C005 H005 123.0(15) . . ?
O001 C006 C004 114.56(19) . . ?
O002 C006 O001 124.3(2) . . ?
O002 C006 C004 121.2(2) . . ?
C004 C007 H007 119(2) . . ?
C009 C007 C004 119.5(2) . . ?
C009 C007 H007 122(2) . . ?
N003 C008 C009 123.3(2) . . ?
N003 C008 H008 117.1(18) . . ?
C009 C008 H008 119.6(18) . . ?
C007 C009 C008 118.4(2) . . ?
C007 C009 H009 121.4(18) . . ?
C008 C009 H009 120.2(18) . . ?

loop_
_geom_bond_atom_site_label_1
_geom_bond_atom_site_label_2
_geom_bond_distance
_geom_bond_site_symmetry_2
_geom_bond_publ_flag
O001 C006 1.302(3) . ?
O001 H001 0.98(4) . ?
O002 C006 1.205(3) . ?
N003 C005 1.340(3) . ?
N003 C008 1.333(3) . ?
C004 C005 1.388(3) . ?
C004 C006 1.501(3) . ?
C004 C007 1.383(3) . ?
C005 H005 0.92(3) . ?
C007 C009 1.375(4) . ?
C007 H007 0.92(4) . ?
C008 C009 1.376(4) . ?
C008 H008 1.00(3) . ?
C009 H009 0.93(3) . ?

loop_
_geom_torsion_atom_site_label_1
_geom_torsion_atom_site_label_2
_geom_torsion_atom_site_label_3
_geom_torsion_atom_site_label_4
_geom_torsion
_geom_torsion_site_symmetry_1
_geom_torsion_site_symmetry_2
_geom_torsion_site_symmetry_3
_geom_torsion_site_symmetry_4
_geom_torsion_publ_flag
N003 C008 C009 C007 0.3(4) . . . . ?
C004 C007 C009 C008 -1.3(4) . . . . ?
C005 N003 C008 C009 0.4(4) . . . . ?
C005 C004 C006 O001 4.5(4) . . . . ?
C005 C004 C006 O002 -175.6(3) . . . . ?
C005 C004 C007 C009 1.5(4) . . . . ?
C006 C004 C005 N003 179.1(2) . . . . ?
C006 C004 C007 C009 -178.4(2) . . . . ?
C007 C004 C005 N003 -0.8(4) . . . . ?
C007 C004 C006 O001 -175.5(2) . . . . ?
C007 C004 C006 O002 4.4(4) . . . . ?
C008 N003 C005 C004 -0.1(4) . . . . ?
